data_2238540
loop_
_publ_author_name
'Prasath, R.'
'Sarveswari, S.'
'Ng, Seik Weng'
'Tiekink, Edward R. T.'

_publ_section_title
;
 (2<i>E</i>)-3-(2-Chlorobenzo[<i>h</i>]quinolin-3-yl)-1-(2-methyl-4-phenylquinolin-3-yl)prop-2-en-1-one
;
_journal_issue 9
_journal_name_full 'Acta Crystallographica Section E'
_journal_page_first o1393
_journal_paper_doi 10.1107/S1600536813021545
_journal_volume 69
_journal_year 2013
_chemical_formula_iupac 'C32 H21 Cl N2 O'
_chemical_formula_moiety 'C32 H21 Cl N2 O'
_chemical_formula_sum 'C32 H21 Cl N2 O'
_chemical_formula_weight 484.96
_chemical_name_systematic
(2<i>E</i>)-3-(2-Chlorobenzo[<i>h</i>]quinolin-3-yl)-1-(2-methyl-4-phenylquinolin-3-yl)prop-2-en-1-one
_space_group_IT_number 2
_symmetry_cell_setting triclinic
_symmetry_space_group_name_Hall '-P 1'
_symmetry_space_group_name_H-M 'P -1'
_atom_sites_solution_hydrogens geom
_atom_sites_solution_primary direct
_atom_sites_solution_secondary difmap
_audit_creation_method SHELXL-97
_cell_angle_alpha 78.758(4)
_cell_angle_beta 79.544(4)
_cell_angle_gamma 84.042(4)
_cell_formula_units_Z 2
_cell_length_a 7.1354(3)
_cell_length_b 10.1627(5)
_cell_length_c 17.0127(8)
_cell_measurement_reflns_used 5174
_cell_measurement_temperature 100(2)
_cell_measurement_theta_max 76.4447
_cell_measurement_theta_min 2.6828
_cell_volume 1186.91(10)
_computing_cell_refinement 'CrysAlis PRO (Agilent, 2013)'
_computing_data_collection 'CrysAlis PRO (Agilent, 2013)'
_computing_data_reduction 'CrysAlis PRO (Agilent, 2013)'
_computing_molecular_graphics 'ORTEP-3 for Windows (Farrugia, 2012) and DIAMOND (Brandenburg, 2006)'
_computing_publication_material 'publCIF (Westrip, 2010)'
_computing_structure_refinement 'SHELXL97 (Sheldrick, 2008)'
_computing_structure_solution 'SHELXS97 (Sheldrick, 2008)'
_diffrn_ambient_temperature 100(2)
_diffrn_detector_area_resol_mean 10.4041
_diffrn_measured_fraction_theta_full 0.971
_diffrn_measured_fraction_theta_max 0.971
_diffrn_measurement_device_type 'Agilent SuperNova Dual diffractometer with an Atlas detector'
_diffrn_measurement_method '\w scan'
_diffrn_radiation_monochromator Mirror
_diffrn_radiation_source 'SuperNova (Cu) X-ray Source'
_diffrn_radiation_type CuK\a
_diffrn_radiation_wavelength 1.54184
_diffrn_reflns_av_R_equivalents 0.0202
_diffrn_reflns_av_sigmaI/netI 0.0251
_diffrn_reflns_limit_h_max 8
_diffrn_reflns_limit_h_min -7
_diffrn_reflns_limit_k_max 12
_diffrn_reflns_limit_k_min -10
_diffrn_reflns_limit_l_max 21
_diffrn_reflns_limit_l_min -15
_diffrn_reflns_number 8673
_diffrn_reflns_theta_full 76.64
_diffrn_reflns_theta_max 76.64
_diffrn_reflns_theta_min 2.69
_diffrn_standards_decay_% 0
_diffrn_standards_interval_count 0
_diffrn_standards_interval_time 0
_diffrn_standards_number 0
_exptl_absorpt_coefficient_mu 1.648
_exptl_absorpt_correction_T_max 1.00000
_exptl_absorpt_correction_T_min 0.86990
_exptl_absorpt_correction_type multi-scan
_exptl_absorpt_process_details '(CrysAlis PRO; Agilent, 2013)'
_exptl_crystal_colour colourless
_exptl_crystal_density_diffrn 1.357
_exptl_crystal_density_method 'not measured'
_exptl_crystal_description block
_exptl_crystal_F_000 504
_exptl_crystal_size_max 0.30
_exptl_crystal_size_mid 0.25
_exptl_crystal_size_min 0.20
_refine_diff_density_max 0.241
_refine_diff_density_min -0.307
_refine_ls_extinction_method none
_refine_ls_goodness_of_fit_ref 1.040
_refine_ls_hydrogen_treatment constr
_refine_ls_matrix_type full
_refine_ls_number_parameters 326
_refine_ls_number_reflns 4849
_refine_ls_number_restraints 0
_refine_ls_restrained_S_all 1.040
_refine_ls_R_factor_all 0.0372
_refine_ls_R_factor_gt 0.0340
_refine_ls_shift/su_max 0.002
_refine_ls_shift/su_mean 0.000
_refine_ls_structure_factor_coef Fsqd
_refine_ls_weighting_details 'calc w=1/[\s^2^(Fo^2^)+(0.0520P)^2^+0.2928P] where P=(Fo^2^+2Fc^2^)/3'
_refine_ls_weighting_scheme calc
_refine_ls_wR_factor_gt 0.0914
_refine_ls_wR_factor_ref 0.0947
_reflns_number_gt 4433
_reflns_number_total 4849
_reflns_threshold_expression I>2\s(I)
_cod_data_source_file pv2642.cif
_cod_data_source_block I
_cod_original_cell_volume 1186.91(9)
_cod_database_code 2238540
_cod_database_fobs_code 2238540

loop_
_symmetry_equiv_pos_as_xyz
'x, y, z'
'-x, -y, -z'

loop_
_atom_site_type_symbol
_atom_site_label
_atom_site_fract_x
_atom_site_fract_y
_atom_site_fract_z
_atom_site_U_iso_or_equiv
_atom_site_adp_type
_atom_site_calc_flag
_atom_site_refinement_flags
_atom_site_occupancy
_atom_site_symmetry_multiplicity
Cl Cl1 0.32862(4) 0.39004(3) 0.557615(17) 0.02330(9) Uani d . 1 1
O O1 -0.10222(16) 0.11751(11) 0.91090(6) 0.0351(3) Uani d . 1 1
N N1 0.29529(16) 0.38332(11) 0.94697(6) 0.0245(2) Uani d . 1 1
N N2 0.31428(15) 0.18592(10) 0.48984(6) 0.0194(2) Uani d . 1 1
C C1 0.22372(19) 0.51192(13) 0.92151(7) 0.0228(3) Uani d . 1 1
C C2 0.2945(2) 0.61806(15) 0.94820(8) 0.0295(3) Uani d . 1 1
H H2 0.3912 0.5989 0.9814 0.035 Uiso calc R 1 1
C C3 0.2242(2) 0.74768(15) 0.92635(9) 0.0348(3) Uani d . 1 1
H H3 0.2719 0.8182 0.9447 0.042 Uiso calc R 1 1
C C4 0.0813(2) 0.77789(15) 0.87687(9) 0.0346(3) Uani d . 1 1
H H4 0.0311 0.8682 0.8634 0.042 Uiso calc R 1 1
C C5 0.0143(2) 0.67797(14) 0.84801(8) 0.0283(3) Uani d . 1 1
H H5 -0.0798 0.6997 0.8136 0.034 Uiso calc R 1 1
C C6 0.08475(18) 0.54237(13) 0.86931(7) 0.0217(3) Uani d . 1 1
C C7 0.01900(18) 0.43308(13) 0.84298(7) 0.0204(2) Uani d . 1 1
C C8 0.08610(18) 0.30408(13) 0.87255(7) 0.0208(3) Uani d . 1 1
C C9 0.22715(18) 0.28343(13) 0.92474(7) 0.0225(3) Uani d . 1 1
C C10 0.3081(2) 0.14360(14) 0.95496(9) 0.0308(3) Uani d . 1 1
H H10A 0.4311 0.1487 0.9718 0.046 Uiso calc R 1 1
H H10B 0.3267 0.0908 0.9114 0.046 Uiso calc R 1 1
H H10C 0.2192 0.1004 1.0014 0.046 Uiso calc R 1 1
C C11 -0.11840(18) 0.46154(12) 0.78448(8) 0.0210(2) Uani d . 1 1
C C12 -0.05441(19) 0.51971(13) 0.70407(8) 0.0246(3) Uani d . 1 1
H H12 0.0762 0.5378 0.6873 0.029 Uiso calc R 1 1
C C13 -0.1793(2) 0.55154(14) 0.64831(8) 0.0262(3) Uani d . 1 1
H H13 -0.1337 0.5896 0.5934 0.031 Uiso calc R 1 1
C C14 -0.3710(2) 0.52756(13) 0.67300(8) 0.0259(3) Uani d . 1 1
H H14 -0.4576 0.5513 0.6353 0.031 Uiso calc R 1 1
C C15 -0.43578(19) 0.46909(14) 0.75253(9) 0.0273(3) Uani d . 1 1
H H15 -0.5668 0.4523 0.7693 0.033 Uiso calc R 1 1
C C16 -0.30955(19) 0.43462(14) 0.80842(8) 0.0250(3) Uani d . 1 1
H H16 -0.3543 0.3929 0.8627 0.030 Uiso calc R 1 1
C C17 0.00319(19) 0.18359(13) 0.85606(8) 0.0224(3) Uani d . 1 1
C C18 0.04774(18) 0.14195(13) 0.77665(8) 0.0217(3) Uani d . 1 1
H H18 -0.0178 0.0691 0.7701 0.026 Uiso calc R 1 1
C C19 0.17108(18) 0.19583(12) 0.71255(8) 0.0202(2) Uani d . 1 1
H H19 0.2367 0.2702 0.7168 0.024 Uiso calc R 1 1
C C20 0.20927(17) 0.14471(13) 0.63586(7) 0.0194(2) Uani d . 1 1
C C21 0.28047(17) 0.22343(12) 0.56031(8) 0.0190(2) Uani d . 1 1
C C22 0.27867(17) 0.05826(12) 0.48717(7) 0.0190(2) Uani d . 1 1
C C23 0.31445(17) 0.01556(13) 0.40911(8) 0.0211(3) Uani d . 1 1
C C24 0.38163(19) 0.10284(14) 0.33679(8) 0.0246(3) Uani d . 1 1
H H24 0.4041 0.1927 0.3385 0.030 Uiso calc R 1 1
C C25 0.4152(2) 0.05881(15) 0.26338(9) 0.0288(3) Uani d . 1 1
H H25 0.4604 0.1183 0.2148 0.035 Uiso calc R 1 1
C C26 0.3824(2) -0.07406(16) 0.26052(9) 0.0297(3) Uani d . 1 1
H H26 0.4060 -0.1041 0.2099 0.036 Uiso calc R 1 1
C C27 0.31638(19) -0.16072(15) 0.33042(9) 0.0279(3) Uani d . 1 1
H H27 0.2949 -0.2503 0.3277 0.033 Uiso calc R 1 1
C C28 0.28016(18) -0.11821(13) 0.40624(8) 0.0230(3) Uani d . 1 1
C C29 0.20946(19) -0.20770(13) 0.47966(9) 0.0256(3) Uani d . 1 1
H H29 0.1870 -0.2972 0.4772 0.031 Uiso calc R 1 1
C C30 0.17442(18) -0.16655(13) 0.55216(9) 0.0243(3) Uani d . 1 1
H H30 0.1267 -0.2272 0.5998 0.029 Uiso calc R 1 1
C C31 0.20836(17) -0.03237(13) 0.55800(8) 0.0209(2) Uani d . 1 1
C C32 0.17548(17) 0.01381(13) 0.63202(8) 0.0208(2) Uani d . 1 1
H H32 0.1292 -0.0454 0.6806 0.025 Uiso calc R 1 1

loop_
_atom_site_aniso_label
_atom_site_aniso_U_11
_atom_site_aniso_U_22
_atom_site_aniso_U_33
_atom_site_aniso_U_12
_atom_site_aniso_U_13
_atom_site_aniso_U_23
Cl1 0.03021(17) 0.01941(15) 0.02004(15) -0.00805(11) -0.00196(11) -0.00167(11)
O1 0.0475(6) 0.0300(5) 0.0246(5) -0.0175(5) 0.0085(4) -0.0029(4)
N1 0.0274(6) 0.0271(6) 0.0169(5) -0.0041(4) -0.0017(4) 0.0003(4)
N2 0.0178(5) 0.0207(5) 0.0196(5) -0.0021(4) -0.0038(4) -0.0022(4)
C1 0.0258(6) 0.0256(6) 0.0150(6) -0.0046(5) 0.0015(5) -0.0015(5)
C2 0.0380(8) 0.0324(7) 0.0184(6) -0.0089(6) -0.0022(5) -0.0045(5)
C3 0.0529(10) 0.0289(7) 0.0241(7) -0.0119(7) -0.0008(6) -0.0091(6)
C4 0.0515(10) 0.0225(7) 0.0276(7) 0.0001(6) -0.0015(6) -0.0050(5)
C5 0.0343(7) 0.0245(7) 0.0234(6) 0.0005(5) -0.0012(5) -0.0028(5)
C6 0.0232(6) 0.0226(6) 0.0160(6) -0.0029(5) 0.0032(5) -0.0010(5)
C7 0.0196(6) 0.0223(6) 0.0162(5) -0.0027(5) 0.0026(4) -0.0004(4)
C8 0.0215(6) 0.0222(6) 0.0160(6) -0.0038(5) 0.0024(4) -0.0005(4)
C9 0.0239(6) 0.0232(6) 0.0170(6) -0.0031(5) -0.0001(5) 0.0021(5)
C10 0.0349(8) 0.0256(7) 0.0288(7) -0.0013(6) -0.0074(6) 0.0041(5)
C11 0.0222(6) 0.0186(6) 0.0209(6) -0.0011(5) -0.0019(5) -0.0019(5)
C12 0.0224(6) 0.0242(6) 0.0237(6) -0.0028(5) -0.0021(5) 0.0025(5)
C13 0.0299(7) 0.0252(6) 0.0215(6) -0.0033(5) -0.0048(5) 0.0017(5)
C14 0.0275(7) 0.0239(6) 0.0281(7) 0.0002(5) -0.0097(5) -0.0058(5)
C15 0.0211(6) 0.0328(7) 0.0296(7) -0.0053(5) -0.0012(5) -0.0099(6)
C16 0.0240(7) 0.0290(7) 0.0211(6) -0.0045(5) 0.0003(5) -0.0047(5)
C17 0.0239(6) 0.0205(6) 0.0200(6) -0.0029(5) -0.0009(5) 0.0014(5)
C18 0.0217(6) 0.0216(6) 0.0212(6) -0.0039(5) -0.0039(5) -0.0010(5)
C19 0.0204(6) 0.0198(6) 0.0199(6) -0.0023(5) -0.0051(5) -0.0003(5)
C20 0.0152(6) 0.0227(6) 0.0200(6) -0.0024(4) -0.0032(4) -0.0021(5)
C21 0.0165(6) 0.0192(6) 0.0212(6) -0.0031(4) -0.0041(4) -0.0012(5)
C22 0.0141(5) 0.0215(6) 0.0214(6) -0.0013(4) -0.0039(4) -0.0027(5)
C23 0.0153(6) 0.0240(6) 0.0250(6) 0.0002(5) -0.0049(5) -0.0059(5)
C24 0.0230(6) 0.0274(6) 0.0238(6) -0.0003(5) -0.0046(5) -0.0055(5)
C25 0.0259(7) 0.0367(8) 0.0244(7) -0.0003(6) -0.0047(5) -0.0073(6)
C26 0.0239(7) 0.0413(8) 0.0276(7) 0.0011(6) -0.0055(5) -0.0157(6)
C27 0.0214(6) 0.0316(7) 0.0350(7) 0.0007(5) -0.0081(5) -0.0150(6)
C28 0.0153(6) 0.0261(6) 0.0293(7) 0.0001(5) -0.0053(5) -0.0086(5)
C29 0.0201(6) 0.0218(6) 0.0363(7) -0.0024(5) -0.0054(5) -0.0073(5)
C30 0.0205(6) 0.0210(6) 0.0304(7) -0.0037(5) -0.0025(5) -0.0023(5)
C31 0.0162(6) 0.0215(6) 0.0246(6) -0.0014(5) -0.0039(5) -0.0029(5)
C32 0.0179(6) 0.0207(6) 0.0217(6) -0.0038(5) -0.0014(5) 0.0007(5)

loop_
_atom_type_symbol
_atom_type_description
_atom_type_scat_dispersion_real
_atom_type_scat_dispersion_imag
_atom_type_scat_source
C C 0.0181 0.0091 'International Tables Vol C Tables 4.2.6.8 and 6.1.1.4'
H H 0.0000 0.0000 'International Tables Vol C Tables 4.2.6.8 and 6.1.1.4'
N N 0.0311 0.0180 'International Tables Vol C Tables 4.2.6.8 and 6.1.1.4'
O O 0.0492 0.0322 'International Tables Vol C Tables 4.2.6.8 and 6.1.1.4'
Cl Cl 0.3639 0.7018 'International Tables Vol C Tables 4.2.6.8 and 6.1.1.4'

loop_
_geom_angle_atom_site_label_1
_geom_angle_atom_site_label_2
_geom_angle_atom_site_label_3
_geom_angle
C9 N1 C1 118.65(12)
C21 N2 C22 117.81(11)
N1 C1 C2 117.88(12)
N1 C1 C6 122.75(12)
C2 C1 C6 119.37(12)
C3 C2 C1 120.19(14)
C3 C2 H2 119.9
C1 C2 H2 119.9
C2 C3 C4 120.63(13)
C2 C3 H3 119.7
C4 C3 H3 119.7
C5 C4 C3 120.53(14)
C5 C4 H4 119.7
C3 C4 H4 119.7
C4 C5 C6 120.27(14)
C4 C5 H5 119.9
C6 C5 H5 119.9
C5 C6 C1 118.95(12)
C5 C6 C7 123.36(12)
C1 C6 C7 117.66(12)
C8 C7 C6 118.52(12)
C8 C7 C11 122.21(11)
C6 C7 C11 119.26(11)
C7 C8 C9 119.66(12)
C7 C8 C17 121.10(12)
C9 C8 C17 119.07(11)
N1 C9 C8 122.61(12)
N1 C9 C10 116.89(12)
C8 C9 C10 120.48(12)
C9 C10 H10A 109.5
C9 C10 H10B 109.5
H10A C10 H10B 109.5
C9 C10 H10C 109.5
H10A C10 H10C 109.5
H10B C10 H10C 109.5
C16 C11 C12 119.22(12)
C16 C11 C7 121.74(11)
C12 C11 C7 119.03(11)
C13 C12 C11 120.78(12)
C13 C12 H12 119.6
C11 C12 H12 119.6
C12 C13 C14 119.79(13)
C12 C13 H13 120.1
C14 C13 H13 120.1
C15 C14 C13 119.88(13)
C15 C14 H14 120.1
C13 C14 H14 120.1
C14 C15 C16 120.41(12)
C14 C15 H15 119.8
C16 C15 H15 119.8
C11 C16 C15 119.90(12)
C11 C16 H16 120.1
C15 C16 H16 120.1
O1 C17 C18 118.97(12)
O1 C17 C8 119.05(12)
C18 C17 C8 121.98(11)
C19 C18 C17 126.68(12)
C19 C18 H18 116.7
C17 C18 H18 116.7
C18 C19 C20 122.60(11)
C18 C19 H19 118.7
C20 C19 H19 118.7
C32 C20 C21 114.63(11)
C32 C20 C19 122.08(11)
C21 C20 C19 123.29(11)
N2 C21 C20 126.73(11)
N2 C21 Cl1 114.54(9)
C20 C21 Cl1 118.72(9)
N2 C22 C31 121.81(11)
N2 C22 C23 118.37(11)
C31 C22 C23 119.83(11)
C24 C23 C28 119.61(12)
C24 C23 C22 121.87(12)
C28 C23 C22 118.53(12)
C25 C24 C23 120.44(13)
C25 C24 H24 119.8
C23 C24 H24 119.8
C24 C25 C26 120.01(14)
C24 C25 H25 120.0
C26 C25 H25 120.0
C27 C26 C25 120.43(13)
C27 C26 H26 119.8
C25 C26 H26 119.8
C26 C27 C28 120.74(13)
C26 C27 H27 119.6
C28 C27 H27 119.6
C27 C28 C23 118.77(13)
C27 C28 C29 121.20(12)
C23 C28 C29 120.03(12)
C30 C29 C28 121.05(12)
C30 C29 H29 119.5
C28 C29 H29 119.5
C29 C30 C31 120.81(13)
C29 C30 H30 119.6
C31 C30 H30 119.6
C32 C31 C22 117.68(11)
C32 C31 C30 122.58(12)
C22 C31 C30 119.74(12)
C20 C32 C31 121.34(12)
C20 C32 H32 119.3
C31 C32 H32 119.3

loop_
_geom_bond_atom_site_label_1
_geom_bond_atom_site_label_2
_geom_bond_distance
Cl1 C21 1.7526(12)
O1 C17 1.2219(16)
N1 C9 1.3149(17)
N1 C1 1.3703(17)
N2 C21 1.3019(16)
N2 C22 1.3585(16)
C1 C2 1.4187(19)
C1 C6 1.4200(18)
C2 C3 1.366(2)
C2 H2 0.9500
C3 C4 1.410(2)
C3 H3 0.9500
C4 C5 1.372(2)
C4 H4 0.9500
C5 C6 1.4180(18)
C5 H5 0.9500
C6 C7 1.4257(18)
C7 C8 1.3788(18)
C7 C11 1.4895(18)
C8 C9 1.4328(18)
C8 C17 1.5075(17)
C9 C10 1.5067(18)
C10 H10A 0.9800
C10 H10B 0.9800
C10 H10C 0.9800
C11 C16 1.3905(18)
C11 C12 1.3940(18)
C12 C13 1.3877(19)
C12 H12 0.9500
C13 C14 1.389(2)
C13 H13 0.9500
C14 C15 1.383(2)
C14 H14 0.9500
C15 C16 1.3976(19)
C15 H15 0.9500
C16 H16 0.9500
C17 C18 1.4643(18)
C18 C19 1.3351(18)
C18 H18 0.9500
C19 C20 1.4671(17)
C19 H19 0.9500
C20 C32 1.3923(17)
C20 C21 1.4130(17)
C22 C31 1.4127(18)
C22 C23 1.4477(17)
C23 C24 1.4067(19)
C23 C28 1.4176(18)
C24 C25 1.3801(19)
C24 H24 0.9500
C25 C26 1.406(2)
C25 H25 0.9500
C26 C27 1.373(2)
C26 H26 0.9500
C27 C28 1.4108(19)
C27 H27 0.9500
C28 C29 1.437(2)
C29 C30 1.351(2)
C29 H29 0.9500
C30 C31 1.4347(17)
C30 H30 0.9500
C31 C32 1.4005(18)
C32 H32 0.9500

loop_
_geom_hbond_atom_site_label_D
_geom_hbond_atom_site_label_H
_geom_hbond_atom_site_label_A
_geom_hbond_site_symmetry_A
_geom_hbond_distance_DH
_geom_hbond_distance_HA
_geom_hbond_distance_DA
_geom_hbond_angle_DHA
C10 H10C O1 2_557 0.98 2.54 3.4116(18) 148
C15 H15 Cg1 1_455 0.95 2.65 3.4695(15) 145

loop_
_geom_torsion_atom_site_label_1
_geom_torsion_atom_site_label_2
_geom_torsion_atom_site_label_3
_geom_torsion_atom_site_label_4
_geom_torsion
C9 N1 C1 C2 178.03(12)
C9 N1 C1 C6 -2.71(18)
N1 C1 C2 C3 -178.22(12)
C6 C1 C2 C3 2.5(2)
C1 C2 C3 C4 -0.3(2)
C2 C3 C4 C5 -1.8(2)
C3 C4 C5 C6 1.5(2)
C4 C5 C6 C1 0.7(2)
C4 C5 C6 C7 178.69(13)
N1 C1 C6 C5 178.07(12)
C2 C1 C6 C5 -2.69(18)
N1 C1 C6 C7 -0.04(18)
C2 C1 C6 C7 179.20(12)
C5 C6 C7 C8 -174.86(12)
C1 C6 C7 C8 3.16(17)
C5 C6 C7 C11 5.43(19)
C1 C6 C7 C11 -176.55(11)
C6 C7 C8 C9 -3.58(18)
C11 C7 C8 C9 176.12(11)
C6 C7 C8 C17 171.82(11)
C11 C7 C8 C17 -8.49(18)
C1 N1 C9 C8 2.33(19)
C1 N1 C9 C10 -179.25(11)
C7 C8 C9 N1 0.84(19)
C17 C8 C9 N1 -174.65(11)
C7 C8 C9 C10 -177.52(12)
C17 C8 C9 C10 6.99(18)
C8 C7 C11 C16 73.14(17)
C6 C7 C11 C16 -107.17(14)
C8 C7 C11 C12 -108.44(14)
C6 C7 C11 C12 71.26(16)
C16 C11 C12 C13 0.4(2)
C7 C11 C12 C13 -178.03(12)
C11 C12 C13 C14 1.2(2)
C12 C13 C14 C15 -1.6(2)
C13 C14 C15 C16 0.4(2)
C12 C11 C16 C15 -1.64(19)
C7 C11 C16 C15 176.78(12)
C14 C15 C16 C11 1.3(2)
C7 C8 C17 O1 -105.83(15)
C9 C8 C17 O1 69.59(17)
C7 C8 C17 C18 75.23(16)
C9 C8 C17 C18 -109.35(14)
O1 C17 C18 C19 -174.33(14)
C8 C17 C18 C19 4.6(2)
C17 C18 C19 C20 178.53(12)
C18 C19 C20 C32 -22.79(19)
C18 C19 C20 C21 156.45(12)
C22 N2 C21 C20 -0.07(19)
C22 N2 C21 Cl1 -179.46(9)
C32 C20 C21 N2 0.69(19)
C19 C20 C21 N2 -178.60(11)
C32 C20 C21 Cl1 -179.95(9)
C19 C20 C21 Cl1 0.76(16)
C21 N2 C22 C31 -0.37(17)
C21 N2 C22 C23 179.59(11)
N2 C22 C23 C24 -0.97(18)
C31 C22 C23 C24 179.00(11)
N2 C22 C23 C28 179.08(11)
C31 C22 C23 C28 -0.95(17)
C28 C23 C24 C25 -0.35(19)
C22 C23 C24 C25 179.70(12)
C23 C24 C25 C26 -0.1(2)
C24 C25 C26 C27 0.2(2)
C25 C26 C27 C28 0.1(2)
C26 C27 C28 C23 -0.46(19)
C26 C27 C28 C29 179.43(12)
C24 C23 C28 C27 0.59(18)
C22 C23 C28 C27 -179.45(11)
C24 C23 C28 C29 -179.29(12)
C22 C23 C28 C29 0.66(18)
C27 C28 C29 C30 -179.82(12)
C23 C28 C29 C30 0.07(19)
C28 C29 C30 C31 -0.5(2)
N2 C22 C31 C32 0.16(18)
C23 C22 C31 C32 -179.81(11)
N2 C22 C31 C30 -179.50(11)
C23 C22 C31 C30 0.53(18)
C29 C30 C31 C32 -179.43(12)
C29 C30 C31 C22 0.21(19)
C21 C20 C32 C31 -0.87(18)
C19 C20 C32 C31 178.43(11)
C22 C31 C32 C20 0.50(18)
C30 C31 C32 C20 -179.85(12)
